data_7709436
loop_
_publ_author_name
'Helmer, Joschua'
'Hepp, Alexander'
'Lips, Felicitas'

_publ_section_title
;
 A strongly twisted Si&#xE001;Si bond with resemblance to a buckled dimer
 in an unexpected isomer of hexasilabenzene.
;
_journal_issue 8
_journal_name_full 'Dalton transactions (Cambridge, England : 2003)'
_journal_page_first 3254
_journal_page_last 3262
_journal_paper_doi 10.1039/d2dt00259k
_journal_volume 51
_journal_year 2022
_chemical_formula_sum 'C60 H90 I2 N6 Si12'
_chemical_formula_weight 1486.25
_space_group_crystal_system monoclinic
_space_group_IT_number 14
_space_group_name_Hall '-P 2ybc'
_space_group_name_H-M_alt 'P 1 21/c 1'
_atom_sites_solution_hydrogens geom
_audit_creation_method SHELXL-2016/6
_audit_update_record
;
2021-11-19 deposited with the CCDC.	2022-01-31 downloaded from the CCDC.
;
_cell_angle_alpha 90
_cell_angle_beta 96.277(4)
_cell_angle_gamma 90
_cell_formula_units_Z 4
_cell_length_a 13.1118(8)
_cell_length_b 14.4194(9)
_cell_length_c 38.051(2)
_cell_measurement_reflns_used 9862
_cell_measurement_temperature 100(2)
_cell_measurement_theta_max 27.32
_cell_measurement_theta_min 2.29
_cell_volume 7151.0(7)
_computing_cell_refinement 'Bruker SAINT'
_computing_data_collection 'Bruker APEX2'
_computing_data_reduction 'Bruker SAINT'
_computing_molecular_graphics 'Bruker SHELXTL'
_computing_publication_material 'Bruker SHELXTL'
_computing_structure_refinement 'SHELXL-2016/6 (Sheldrick, 2016)'
_computing_structure_solution 'SHELXT 2014/5 (Sheldrick, 2014)'
_diffrn_ambient_temperature 100(2)
_diffrn_measured_fraction_theta_full 0.998
_diffrn_measured_fraction_theta_max 0.989
_diffrn_measurement_device_type 'Bruker APEX-II CCD'
_diffrn_measurement_method '\f and \w scans'
_diffrn_radiation_type MoK\a
_diffrn_radiation_wavelength 0.71073
_diffrn_reflns_av_R_equivalents 0.0657
_diffrn_reflns_av_unetI/netI 0.0437
_diffrn_reflns_Laue_measured_fraction_full 0.998
_diffrn_reflns_Laue_measured_fraction_max 0.989
_diffrn_reflns_limit_h_max 16
_diffrn_reflns_limit_h_min -16
_diffrn_reflns_limit_k_max 18
_diffrn_reflns_limit_k_min -18
_diffrn_reflns_limit_l_max 49
_diffrn_reflns_limit_l_min -48
_diffrn_reflns_number 95741
_diffrn_reflns_point_group_measured_fraction_full 0.998
_diffrn_reflns_point_group_measured_fraction_max 0.989
_diffrn_reflns_theta_full 25.242
_diffrn_reflns_theta_max 27.348
_diffrn_reflns_theta_min 1.511
_exptl_absorpt_coefficient_mu 1.121
_exptl_absorpt_correction_T_max 0.7455
_exptl_absorpt_correction_T_min 0.5346
_exptl_absorpt_correction_type multi-scan
_exptl_absorpt_process_details SADABS
_exptl_crystal_colour orange
_exptl_crystal_density_diffrn 1.381
_exptl_crystal_description plate
_exptl_crystal_F_000 3064
_exptl_crystal_size_max 0.598
_exptl_crystal_size_mid 0.481
_exptl_crystal_size_min 0.474
_refine_diff_density_max 1.563
_refine_diff_density_min -0.764
_refine_diff_density_rms 0.150
_refine_ls_extinction_method none
_refine_ls_goodness_of_fit_ref 1.076
_refine_ls_hydrogen_treatment constr
_refine_ls_matrix_type full
_refine_ls_number_parameters 739
_refine_ls_number_reflns 16003
_refine_ls_number_restraints 0
_refine_ls_restrained_S_all 1.076
_refine_ls_R_factor_all 0.0653
_refine_ls_R_factor_gt 0.0532
_refine_ls_shift/su_max 0.000
_refine_ls_shift/su_mean 0.000
_refine_ls_structure_factor_coef Fsqd
_refine_ls_weighting_details 'w=1/[\s^2^(Fo^2^)+(0.0295P)^2^+71.2981P] where P=(Fo^2^+2Fc^2^)/3'
_refine_ls_weighting_scheme calc
_refine_ls_wR_factor_gt 0.1409
_refine_ls_wR_factor_ref 0.1487
_reflns_Friedel_coverage 0.000
_reflns_number_gt 13301
_reflns_number_total 16003
_reflns_threshold_expression 'I > 2\s(I)'
_cod_data_source_file d2dt00259k2.cif
_cod_data_source_block jh210522m1_a
_cod_depositor_comments 'Adding full bibliography for 7709435--7709439.cif.'
_cod_original_cell_volume 7150.9(8)
_cod_original_sg_symbol_H-M 'P 21/c'
_cod_database_code 7709436
_shelx_shelxl_version_number 2016/6
_shelx_space_group_comment
;
The symmetry employed for this shelxl refinement is uniquely defined
by the following loop, which should always be used as a source of
symmetry information in preference to the above space-group names.
They are only intended as comments.
;

loop_
_space_group_symop_operation_xyz
'x, y, z'
'-x, y+1/2, -z+1/2'
'-x, -y, -z'
'x, -y-1/2, z-1/2'

loop_
_atom_site_label
_atom_site_type_symbol
_atom_site_fract_x
_atom_site_fract_y
_atom_site_fract_z
_atom_site_U_iso_or_equiv
_atom_site_adp_type
_atom_site_occupancy
_atom_site_site_symmetry_order
_atom_site_calc_flag
_atom_site_refinement_flags_posn
_atom_site_refinement_flags_adp
_atom_site_refinement_flags_occupancy
_atom_site_disorder_assembly
_atom_site_disorder_group
I1 I 0.65921(3) 0.65641(2) 0.51926(2) 0.02304(9) Uani 1 1 d . . . . .
I2 I 1.07674(3) 0.64169(2) 0.57261(2) 0.02357(9) Uani 1 1 d . . . . .
Si1 Si 0.76576(10) 0.63977(9) 0.57568(3) 0.0165(3) Uani 1 1 d . . . . .
Si2 Si 0.92167(11) 0.71154(9) 0.59570(3) 0.0172(3) Uani 1 1 d . . . . .
Si3 Si 0.87154(10) 0.63558(9) 0.64561(3) 0.0154(3) Uani 1 1 d . . . . .
Si4 Si 0.69803(10) 0.67506(9) 0.62968(3) 0.0162(3) Uani 1 1 d . . . . .
Si5 Si 0.64403(10) 0.51730(9) 0.63372(3) 0.0156(3) Uani 1 1 d . . . . .
Si6 Si 0.80270(10) 0.50573(9) 0.60849(3) 0.0154(3) Uani 1 1 d . . . . .
Si7 Si 0.95915(15) 0.89455(11) 0.55590(4) 0.0318(4) Uani 1 1 d . . . . .
Si8 Si 1.07378(11) 0.59745(10) 0.69159(4) 0.0197(3) Uani 1 1 d . . . . .
Si9 Si 0.60669(12) 0.85608(10) 0.66427(4) 0.0214(3) Uani 1 1 d . . . . .
Si10 Si 0.70009(11) 0.38431(10) 0.70236(4) 0.0205(3) Uani 1 1 d . . . . .
Si11 Si 0.41313(11) 0.53548(11) 0.59744(4) 0.0215(3) Uani 1 1 d . . . . .
Si12 Si 0.90865(11) 0.38885(10) 0.55132(4) 0.0186(3) Uani 1 1 d . . . . .
N1 N 0.9457(4) 0.8289(3) 0.59441(11) 0.0230(9) Uani 1 1 d . . . . .
N2 N 0.9441(3) 0.6320(3) 0.68664(11) 0.0175(8) Uani 1 1 d . . . . .
N3 N 0.6372(3) 0.7830(3) 0.62982(11) 0.0195(9) Uani 1 1 d . . . . .
N4 N 0.6363(3) 0.4718(3) 0.67622(11) 0.0186(8) Uani 1 1 d . . . . .
N5 N 0.5357(3) 0.4864(3) 0.60572(11) 0.0194(9) Uani 1 1 d . . . . .
N6 N 0.8658(3) 0.4109(3) 0.59312(11) 0.0180(8) Uani 1 1 d . . . . .
C1 C 0.9807(4) 0.8727(3) 0.62760(13) 0.0216(10) Uani 1 1 d . . . . .
C2 C 1.0798(5) 0.9065(4) 0.63434(15) 0.0289(12) Uani 1 1 d . . . . .
H2 H 1.127207 0.898195 0.617418 0.035 Uiso 1 1 calc R U . . .
C3 C 1.1100(5) 0.9526(4) 0.66576(16) 0.0329(13) Uani 1 1 d . . . . .
H3 H 1.177166 0.977960 0.669726 0.039 Uiso 1 1 calc R U . . .
C4 C 1.0440(5) 0.9622(4) 0.69125(14) 0.0273(12) Uani 1 1 d . . . . .
H4 H 1.065598 0.993021 0.712852 0.033 Uiso 1 1 calc R U . . .
C5 C 0.9465(4) 0.9265(4) 0.68509(14) 0.0247(11) Uani 1 1 d . . . . .
H5 H 0.900648 0.932030 0.702658 0.030 Uiso 1 1 calc R U . . .
C6 C 0.9147(4) 0.8826(4) 0.65344(13) 0.0209(10) Uani 1 1 d . . . . .
H6 H 0.846776 0.858923 0.649365 0.025 Uiso 1 1 calc R U . . .
C7 C 0.8868(6) 0.8341(4) 0.51789(15) 0.0351(14) Uani 1 1 d . . . . .
H7A H 0.915464 0.771955 0.515496 0.053 Uiso 1 1 calc R U . . .
H7B H 0.892400 0.869501 0.496187 0.053 Uiso 1 1 calc R U . . .
H7C H 0.814502 0.829059 0.521924 0.053 Uiso 1 1 calc R U . . .
C8 C 0.9071(7) 1.0119(4) 0.56248(18) 0.051(2) Uani 1 1 d . . . . .
H8A H 0.834889 1.007032 0.566707 0.077 Uiso 1 1 calc R U . . .
H8B H 0.912532 1.049516 0.541305 0.077 Uiso 1 1 calc R U . . .
H8C H 0.946297 1.041332 0.582895 0.077 Uiso 1 1 calc R U . . .
C9 C 1.0933(6) 0.9075(5) 0.54576(18) 0.050(2) Uani 1 1 d . . . . .
H9A H 1.128063 0.954504 0.561352 0.074 Uiso 1 1 calc R U . . .
H9B H 1.093716 0.926705 0.521077 0.074 Uiso 1 1 calc R U . . .
H9C H 1.129131 0.848058 0.549494 0.074 Uiso 1 1 calc R U . . .
C10 C 0.9047(4) 0.6662(4) 0.71772(13) 0.0191(10) Uani 1 1 d . . . . .
C11 C 0.9525(4) 0.7401(4) 0.73657(14) 0.0230(11) Uani 1 1 d . . . . .
H11 H 1.009843 0.769548 0.728095 0.028 Uiso 1 1 calc R U . . .
C12 C 0.9171(4) 0.7712(4) 0.76769(15) 0.0280(12) Uani 1 1 d . . . . .
H12 H 0.950384 0.821433 0.780357 0.034 Uiso 1 1 calc R U . . .
C13 C 0.8340(4) 0.7292(4) 0.78008(14) 0.0278(12) Uani 1 1 d . . . . .
H13 H 0.809911 0.750611 0.801295 0.033 Uiso 1 1 calc R U . . .
C14 C 0.7859(4) 0.6566(4) 0.76188(14) 0.0254(11) Uani 1 1 d . . . . .
H14 H 0.728484 0.627639 0.770506 0.030 Uiso 1 1 calc R U . . .
C15 C 0.8211(4) 0.6251(4) 0.73076(14) 0.0229(11) Uani 1 1 d . . . . .
H15 H 0.787306 0.574685 0.718304 0.027 Uiso 1 1 calc R U . . .
C16 C 1.1605(4) 0.6929(4) 0.68150(15) 0.0280(12) Uani 1 1 d . . . . .
H16A H 1.136819 0.719282 0.658297 0.042 Uiso 1 1 calc R U . . .
H16B H 1.230317 0.668807 0.681247 0.042 Uiso 1 1 calc R U . . .
H16C H 1.160330 0.741215 0.699617 0.042 Uiso 1 1 calc R U . . .
C17 C 1.1043(4) 0.5555(4) 0.73776(15) 0.0285(12) Uani 1 1 d . . . . .
H17A H 1.115162 0.608764 0.753739 0.043 Uiso 1 1 calc R U . . .
H17B H 1.166657 0.517627 0.739401 0.043 Uiso 1 1 calc R U . . .
H17C H 1.047089 0.518109 0.744464 0.043 Uiso 1 1 calc R U . . .
C18 C 1.0877(4) 0.4979(4) 0.66167(14) 0.0239(11) Uani 1 1 d . . . . .
H18A H 1.044875 0.446332 0.668214 0.036 Uiso 1 1 calc R U . . .
H18B H 1.159668 0.478176 0.663750 0.036 Uiso 1 1 calc R U . . .
H18C H 1.065994 0.516434 0.637217 0.036 Uiso 1 1 calc R U . . .
C19 C 0.6008(5) 0.8203(4) 0.59530(14) 0.0259(12) Uani 1 1 d . . . . .
C20 C 0.6653(5) 0.8744(4) 0.57783(16) 0.0332(13) Uani 1 1 d . . . . .
H20 H 0.734046 0.884644 0.587743 0.040 Uiso 1 1 calc R U . . .
C21 C 0.6290(7) 0.9143(4) 0.54536(17) 0.0454(18) Uani 1 1 d . . . . .
H21 H 0.673440 0.951382 0.533136 0.054 Uiso 1 1 calc R U . . .
C22 C 0.5296(7) 0.9002(5) 0.53102(18) 0.052(2) Uani 1 1 d . . . . .
H22 H 0.505357 0.927846 0.509031 0.062 Uiso 1 1 calc R U . . .
C23 C 0.4661(7) 0.8468(5) 0.54822(19) 0.050(2) Uani 1 1 d . . . . .
H23 H 0.397571 0.836464 0.538077 0.060 Uiso 1 1 calc R U . . .
C24 C 0.5006(5) 0.8068(4) 0.58073(17) 0.0353(14) Uani 1 1 d . . . . .
H24 H 0.455313 0.770256 0.592848 0.042 Uiso 1 1 calc R U . . .
C25 C 0.6857(5) 0.8277(4) 0.70618(15) 0.0294(12) Uani 1 1 d . . . . .
H25A H 0.652871 0.777640 0.718233 0.044 Uiso 1 1 calc R U . . .
H25B H 0.692015 0.882742 0.721381 0.044 Uiso 1 1 calc R U . . .
H25C H 0.754024 0.807780 0.701116 0.044 Uiso 1 1 calc R U . . .
C26 C 0.4686(4) 0.8472(4) 0.67145(16) 0.0276(12) Uani 1 1 d . . . . .
H26A H 0.425892 0.864648 0.649709 0.041 Uiso 1 1 calc R U . . .
H26B H 0.454446 0.889055 0.690630 0.041 Uiso 1 1 calc R U . . .
H26C H 0.452977 0.783320 0.677802 0.041 Uiso 1 1 calc R U . . .
C27 C 0.6334(5) 0.9778(4) 0.65223(16) 0.0295(12) Uani 1 1 d . . . . .
H27A H 0.704080 0.982703 0.646338 0.044 Uiso 1 1 calc R U . . .
H27B H 0.624261 1.018578 0.672254 0.044 Uiso 1 1 calc R U . . .
H27C H 0.585858 0.996321 0.631760 0.044 Uiso 1 1 calc R U . . .
C28 C 0.5484(4) 0.5050(4) 0.69257(13) 0.0196(10) Uani 1 1 d . . . . .
C29 C 0.5523(4) 0.5912(4) 0.70844(14) 0.0227(11) Uani 1 1 d . . . . .
H29 H 0.609100 0.630863 0.706157 0.027 Uiso 1 1 calc R U . . .
C30 C 0.4741(4) 0.6209(4) 0.72775(15) 0.0290(12) Uani 1 1 d . . . . .
H30 H 0.478306 0.679968 0.738877 0.035 Uiso 1 1 calc R U . . .
C31 C 0.3905(4) 0.5644(5) 0.73072(16) 0.0330(13) Uani 1 1 d . . . . .
H31 H 0.337683 0.583489 0.744358 0.040 Uiso 1 1 calc R U . . .
C32 C 0.3846(4) 0.4799(5) 0.71360(14) 0.0290(12) Uani 1 1 d . . . . .
H32 H 0.326188 0.441655 0.715041 0.035 Uiso 1 1 calc R U . . .
C33 C 0.4624(4) 0.4495(4) 0.69426(14) 0.0251(11) Uani 1 1 d . . . . .
H33 H 0.456762 0.391510 0.682358 0.030 Uiso 1 1 calc R U . . .
C34 C 0.6844(5) 0.4075(4) 0.74979(14) 0.0294(12) Uani 1 1 d . . . . .
H34A H 0.712152 0.468971 0.756407 0.044 Uiso 1 1 calc R U . . .
H34B H 0.721514 0.360292 0.764662 0.044 Uiso 1 1 calc R U . . .
H34C H 0.611441 0.405494 0.753168 0.044 Uiso 1 1 calc R U . . .
C35 C 0.6444(5) 0.2670(4) 0.69333(16) 0.0308(13) Uani 1 1 d . . . . .
H35A H 0.576523 0.263911 0.701799 0.046 Uiso 1 1 calc R U . . .
H35B H 0.689424 0.220293 0.705601 0.046 Uiso 1 1 calc R U . . .
H35C H 0.637860 0.255036 0.667831 0.046 Uiso 1 1 calc R U . . .
C36 C 0.8397(4) 0.3844(4) 0.69777(15) 0.0249(11) Uani 1 1 d . . . . .
H36A H 0.857566 0.441344 0.685772 0.037 Uiso 1 1 calc R U . . .
H36B H 0.856564 0.330473 0.683863 0.037 Uiso 1 1 calc R U . . .
H36C H 0.878492 0.381562 0.721263 0.037 Uiso 1 1 calc R U . . .
C37 C 0.5422(4) 0.3974(4) 0.58865(14) 0.0199(10) Uani 1 1 d . . . . .
C38 C 0.5162(4) 0.3167(4) 0.60528(15) 0.0247(11) Uani 1 1 d . . . . .
H38 H 0.495671 0.319646 0.628433 0.030 Uiso 1 1 calc R U . . .
C39 C 0.5199(4) 0.2321(4) 0.58862(17) 0.0304(13) Uani 1 1 d . . . . .
H39 H 0.502132 0.177260 0.600362 0.036 Uiso 1 1 calc R U . . .
C40 C 0.5492(4) 0.2268(4) 0.55504(17) 0.0331(13) Uani 1 1 d . . . . .
H40 H 0.551672 0.168530 0.543513 0.040 Uiso 1 1 calc R U . . .
C41 C 0.5748(4) 0.3067(4) 0.53836(15) 0.0291(12) Uani 1 1 d . . . . .
H41 H 0.595098 0.303024 0.515193 0.035 Uiso 1 1 calc R U . . .
C42 C 0.5716(4) 0.3919(4) 0.55451(14) 0.0237(11) Uani 1 1 d . . . . .
H42 H 0.589130 0.446469 0.542545 0.028 Uiso 1 1 calc R U . . .
C43 C 0.3132(4) 0.4468(4) 0.60089(18) 0.0329(13) Uani 1 1 d . . . . .
H43A H 0.321293 0.396827 0.583959 0.049 Uiso 1 1 calc R U . . .
H43B H 0.245257 0.475082 0.595625 0.049 Uiso 1 1 calc R U . . .
H43C H 0.319878 0.421373 0.624919 0.049 Uiso 1 1 calc R U . . .
C44 C 0.3925(4) 0.5820(4) 0.55171(14) 0.0271(12) Uani 1 1 d . . . . .
H44A H 0.444119 0.629618 0.548628 0.041 Uiso 1 1 calc R U . . .
H44B H 0.323815 0.609379 0.547567 0.041 Uiso 1 1 calc R U . . .
H44C H 0.398657 0.531608 0.534793 0.041 Uiso 1 1 calc R U . . .
C45 C 0.3970(4) 0.6275(4) 0.63075(15) 0.0278(12) Uani 1 1 d . . . . .
H45A H 0.378200 0.598932 0.652514 0.042 Uiso 1 1 calc R U . . .
H45B H 0.342702 0.670359 0.621371 0.042 Uiso 1 1 calc R U . . .
H45C H 0.461537 0.661596 0.635901 0.042 Uiso 1 1 calc R U . . .
C46 C 0.8706(4) 0.3249(3) 0.61271(13) 0.0196(10) Uani 1 1 d . . . . .
C47 C 0.9646(4) 0.2899(4) 0.62791(14) 0.0223(10) Uani 1 1 d . . . . .
H47 H 1.025265 0.325777 0.627727 0.027 Uiso 1 1 calc R U . . .
C48 C 0.9691(5) 0.2031(4) 0.64317(14) 0.0267(12) Uani 1 1 d . . . . .
H48 H 1.033361 0.179042 0.652993 0.032 Uiso 1 1 calc R U . . .
C49 C 0.8820(5) 0.1511(4) 0.64437(16) 0.0319(13) Uani 1 1 d . . . . .
H49 H 0.885699 0.092023 0.655477 0.038 Uiso 1 1 calc R U . . .
C50 C 0.7886(5) 0.1855(4) 0.62925(15) 0.0286(12) Uani 1 1 d . . . . .
H50 H 0.728062 0.149473 0.629584 0.034 Uiso 1 1 calc R U . . .
C51 C 0.7839(4) 0.2714(4) 0.61383(14) 0.0225(10) Uani 1 1 d . . . . .
H51 H 0.719521 0.294677 0.603697 0.027 Uiso 1 1 calc R U . . .
C52 C 0.8693(4) 0.4818(4) 0.51937(13) 0.0220(10) Uani 1 1 d . . . . .
H52A H 0.794203 0.484122 0.515295 0.033 Uiso 1 1 calc R U . . .
H52B H 0.897189 0.469121 0.496989 0.033 Uiso 1 1 calc R U . . .
H52C H 0.895470 0.541403 0.528834 0.033 Uiso 1 1 calc R U . . .
C53 C 0.8519(5) 0.2786(4) 0.53310(15) 0.0276(12) Uani 1 1 d . . . . .
H53A H 0.885820 0.226177 0.545894 0.041 Uiso 1 1 calc R U . . .
H53B H 0.861407 0.274072 0.507967 0.041 Uiso 1 1 calc R U . . .
H53C H 0.778407 0.277535 0.535807 0.041 Uiso 1 1 calc R U . . .
C54 C 1.0497(4) 0.3725(4) 0.55514(15) 0.0261(11) Uani 1 1 d . . . . .
H54A H 1.083112 0.420890 0.570375 0.039 Uiso 1 1 calc R U . . .
H54B H 1.073311 0.376375 0.531626 0.039 Uiso 1 1 calc R U . . .
H54C H 1.067150 0.311443 0.565437 0.039 Uiso 1 1 calc R U . . .
C55 C 0.3027(7) 0.0862(7) 0.5718(4) 0.082(4) Uani 1 1 d . . . . .
H55 H 0.304429 0.064537 0.548246 0.098 Uiso 1 1 calc R U . . .
C56 C 0.2530(6) 0.1683(6) 0.5777(3) 0.065(3) Uani 1 1 d . . . . .
H56 H 0.220583 0.203354 0.558476 0.078 Uiso 1 1 calc R U . . .
C57 C 0.2513(6) 0.1980(5) 0.6115(3) 0.056(2) Uani 1 1 d . . . . .
H57 H 0.215953 0.253509 0.615911 0.067 Uiso 1 1 calc R U . . .
C58 C 0.2998(8) 0.1491(7) 0.6391(3) 0.081(4) Uani 1 1 d . . . . .
H58 H 0.299320 0.171261 0.662643 0.097 Uiso 1 1 calc R U . . .
C59 C 0.3497(8) 0.0669(7) 0.6328(3) 0.083(4) Uani 1 1 d . . . . .
H59 H 0.383941 0.032843 0.651949 0.100 Uiso 1 1 calc R U . . .
C60 C 0.3497(7) 0.0357(6) 0.5996(4) 0.072(3) Uani 1 1 d . . . . .
H60 H 0.382126 -0.021511 0.595285 0.087 Uiso 1 1 calc R U . . .

loop_
_atom_site_aniso_label
_atom_site_aniso_U_11
_atom_site_aniso_U_22
_atom_site_aniso_U_33
_atom_site_aniso_U_23
_atom_site_aniso_U_13
_atom_site_aniso_U_12
I1 0.02930(18) 0.02563(17) 0.01298(15) 0.00030(12) -0.00313(12) 0.00419(13)
I2 0.02238(17) 0.02993(18) 0.01949(17) -0.00232(13) 0.00721(12) -0.00113(13)
Si1 0.0201(6) 0.0184(6) 0.0110(6) 0.0007(5) 0.0020(5) 0.0008(5)
Si2 0.0228(7) 0.0181(6) 0.0110(6) 0.0002(5) 0.0039(5) -0.0015(5)
Si3 0.0164(6) 0.0192(6) 0.0108(6) 0.0002(5) 0.0016(5) -0.0002(5)
Si4 0.0181(6) 0.0194(6) 0.0111(6) -0.0002(5) 0.0009(5) 0.0021(5)
Si5 0.0165(6) 0.0190(6) 0.0115(6) 0.0005(5) 0.0021(5) 0.0003(5)
Si6 0.0166(6) 0.0177(6) 0.0122(6) 0.0006(5) 0.0021(5) 0.0006(5)
Si7 0.0608(11) 0.0223(7) 0.0130(7) 0.0006(6) 0.0065(7) -0.0111(7)
Si8 0.0167(6) 0.0261(7) 0.0162(7) 0.0021(5) 0.0019(5) 0.0006(5)
Si9 0.0260(7) 0.0196(7) 0.0191(7) -0.0018(5) 0.0046(6) 0.0037(6)
Si10 0.0218(7) 0.0237(7) 0.0161(7) 0.0047(5) 0.0027(5) 0.0010(6)
Si11 0.0167(7) 0.0275(7) 0.0195(7) -0.0007(6) -0.0008(5) 0.0025(6)
Si12 0.0208(7) 0.0196(6) 0.0159(6) -0.0012(5) 0.0043(5) 0.0013(5)
N1 0.037(3) 0.020(2) 0.012(2) -0.0012(16) 0.0051(18) -0.0049(19)
N2 0.018(2) 0.023(2) 0.0114(19) -0.0012(16) 0.0014(15) 0.0026(16)
N3 0.023(2) 0.021(2) 0.015(2) 0.0000(16) 0.0011(16) 0.0052(17)
N4 0.016(2) 0.023(2) 0.017(2) 0.0021(16) 0.0041(16) 0.0010(16)
N5 0.017(2) 0.022(2) 0.018(2) -0.0022(17) -0.0006(16) 0.0014(16)
N6 0.019(2) 0.018(2) 0.018(2) 0.0000(16) 0.0041(16) 0.0008(16)
C1 0.034(3) 0.016(2) 0.015(2) 0.0022(18) 0.004(2) -0.001(2)
C2 0.032(3) 0.037(3) 0.019(3) 0.002(2) 0.007(2) -0.006(2)
C3 0.035(3) 0.040(3) 0.023(3) 0.000(2) 0.001(2) -0.010(3)
C4 0.037(3) 0.028(3) 0.015(2) -0.004(2) -0.003(2) -0.007(2)
C5 0.033(3) 0.026(3) 0.016(2) -0.003(2) 0.004(2) 0.000(2)
C6 0.026(3) 0.022(2) 0.015(2) -0.0028(19) 0.0013(19) -0.002(2)
C7 0.061(4) 0.029(3) 0.016(3) 0.001(2) 0.005(3) -0.007(3)
C8 0.106(7) 0.024(3) 0.024(3) 0.003(3) 0.007(4) -0.004(4)
C9 0.076(5) 0.052(4) 0.023(3) -0.003(3) 0.018(3) -0.033(4)
C10 0.020(2) 0.025(3) 0.012(2) 0.0034(19) -0.0020(18) 0.0026(19)
C11 0.021(3) 0.025(3) 0.023(3) -0.003(2) 0.002(2) -0.001(2)
C12 0.026(3) 0.037(3) 0.020(3) -0.009(2) -0.002(2) -0.001(2)
C13 0.029(3) 0.038(3) 0.017(3) -0.004(2) 0.003(2) 0.005(2)
C14 0.024(3) 0.037(3) 0.016(2) 0.003(2) 0.005(2) 0.001(2)
C15 0.024(3) 0.026(3) 0.019(2) 0.000(2) 0.002(2) -0.002(2)
C16 0.026(3) 0.032(3) 0.027(3) 0.002(2) 0.005(2) -0.001(2)
C17 0.024(3) 0.040(3) 0.022(3) 0.008(2) 0.000(2) 0.005(2)
C18 0.023(3) 0.029(3) 0.020(3) -0.001(2) 0.005(2) 0.004(2)
C19 0.041(3) 0.022(3) 0.014(2) -0.001(2) -0.001(2) 0.012(2)
C20 0.051(4) 0.026(3) 0.024(3) 0.005(2) 0.008(3) 0.007(3)
C21 0.088(6) 0.024(3) 0.025(3) 0.004(2) 0.011(3) 0.009(3)
C22 0.100(7) 0.028(3) 0.023(3) 0.002(3) -0.014(4) 0.016(4)
C23 0.071(5) 0.035(4) 0.036(4) -0.004(3) -0.025(4) 0.019(3)
C24 0.044(4) 0.028(3) 0.032(3) -0.005(2) -0.008(3) 0.009(3)
C25 0.038(3) 0.029(3) 0.021(3) -0.004(2) 0.000(2) 0.003(2)
C26 0.027(3) 0.025(3) 0.032(3) -0.002(2) 0.010(2) 0.005(2)
C27 0.036(3) 0.025(3) 0.029(3) -0.002(2) 0.007(2) 0.004(2)
C28 0.020(2) 0.028(3) 0.011(2) 0.0035(19) 0.0018(18) 0.001(2)
C29 0.021(3) 0.029(3) 0.018(2) 0.002(2) 0.0002(19) -0.001(2)
C30 0.026(3) 0.038(3) 0.024(3) -0.005(2) 0.003(2) 0.005(2)
C31 0.024(3) 0.050(4) 0.027(3) -0.002(3) 0.010(2) 0.007(3)
C32 0.023(3) 0.048(4) 0.017(3) 0.004(2) 0.005(2) -0.002(2)
C33 0.023(3) 0.033(3) 0.019(3) 0.001(2) 0.002(2) -0.002(2)
C34 0.031(3) 0.039(3) 0.018(3) 0.006(2) 0.004(2) 0.001(2)
C35 0.037(3) 0.028(3) 0.027(3) 0.007(2) 0.006(2) 0.001(2)
C36 0.021(3) 0.031(3) 0.022(3) 0.001(2) 0.004(2) 0.004(2)
C37 0.014(2) 0.026(3) 0.019(2) -0.004(2) -0.0034(18) 0.0009(19)
C38 0.020(3) 0.030(3) 0.026(3) -0.003(2) 0.008(2) -0.002(2)
C39 0.024(3) 0.026(3) 0.040(3) -0.002(2) -0.001(2) -0.005(2)
C40 0.025(3) 0.033(3) 0.040(3) -0.015(3) -0.006(2) 0.000(2)
C41 0.028(3) 0.039(3) 0.019(3) -0.006(2) -0.005(2) 0.004(2)
C42 0.023(3) 0.029(3) 0.018(3) -0.001(2) -0.002(2) 0.004(2)
C43 0.017(3) 0.040(3) 0.042(4) -0.001(3) 0.002(2) 0.000(2)
C44 0.025(3) 0.035(3) 0.021(3) -0.006(2) -0.002(2) 0.006(2)
C45 0.025(3) 0.034(3) 0.024(3) -0.002(2) 0.001(2) 0.005(2)
C46 0.027(3) 0.017(2) 0.015(2) 0.0000(18) 0.0029(19) 0.004(2)
C47 0.024(3) 0.023(3) 0.018(2) -0.004(2) -0.001(2) 0.003(2)
C48 0.031(3) 0.026(3) 0.021(3) 0.000(2) -0.003(2) 0.008(2)
C49 0.045(4) 0.021(3) 0.030(3) 0.004(2) 0.001(3) 0.005(2)
C50 0.035(3) 0.024(3) 0.027(3) 0.001(2) 0.007(2) 0.000(2)
C51 0.025(3) 0.023(3) 0.019(3) 0.000(2) 0.003(2) 0.002(2)
C52 0.029(3) 0.026(3) 0.012(2) -0.0006(19) 0.0051(19) 0.005(2)
C53 0.039(3) 0.027(3) 0.018(3) -0.005(2) 0.008(2) -0.003(2)
C54 0.021(3) 0.031(3) 0.028(3) 0.002(2) 0.009(2) 0.004(2)
C55 0.043(5) 0.067(6) 0.130(10) -0.041(7) -0.015(5) -0.007(4)
C56 0.037(4) 0.057(5) 0.098(8) -0.017(5) -0.013(4) 0.000(4)
C57 0.037(4) 0.039(4) 0.095(7) 0.020(4) 0.026(4) 0.011(3)
C58 0.092(7) 0.072(6) 0.091(7) 0.042(6) 0.066(6) 0.043(5)
C59 0.073(6) 0.063(6) 0.123(10) 0.055(6) 0.056(7) 0.037(5)
C60 0.044(5) 0.032(4) 0.145(11) -0.005(5) 0.030(6) -0.002(3)

loop_
_atom_type_symbol
_atom_type_description
_atom_type_scat_dispersion_real
_atom_type_scat_dispersion_imag
_atom_type_scat_source
C C 0.0033 0.0016 'International Tables Vol C Tables 4.2.6.8 and 6.1.1.4'
H H 0.0000 0.0000 'International Tables Vol C Tables 4.2.6.8 and 6.1.1.4'
N N 0.0061 0.0033 'International Tables Vol C Tables 4.2.6.8 and 6.1.1.4'
Si Si 0.0817 0.0704 'International Tables Vol C Tables 4.2.6.8 and 6.1.1.4'
I I -0.4742 1.8119 'International Tables Vol C Tables 4.2.6.8 and 6.1.1.4'

loop_
_geom_angle_atom_site_label_1
_geom_angle_atom_site_label_2
_geom_angle_atom_site_label_3
_geom_angle
_geom_angle_site_symmetry_1
_geom_angle_site_symmetry_3
_geom_angle_publ_flag
Si6 Si1 Si2 93.98(7) . . ?
Si6 Si1 Si4 77.85(6) . . ?
Si2 Si1 Si4 91.11(6) . . ?
Si6 Si1 I1 128.31(7) . . ?
Si2 Si1 I1 129.61(7) . . ?
Si4 Si1 I1 120.42(7) . . ?
N1 Si2 Si1 125.47(18) . . ?
N1 Si2 Si3 123.34(16) . . ?
Si1 Si2 Si3 75.26(6) . . ?
N1 Si2 I2 103.07(17) . . ?
Si1 Si2 I2 114.83(6) . . ?
Si3 Si2 I2 113.88(6) . . ?
N2 Si3 Si2 124.49(16) . . ?
N2 Si3 Si4 130.99(15) . . ?
Si2 Si3 Si4 91.55(7) . . ?
N2 Si3 Si6 128.62(16) . . ?
Si2 Si3 Si6 90.47(6) . . ?
Si4 Si3 Si6 75.69(6) . . ?
N3 Si4 Si3 129.88(17) . . ?
N3 Si4 Si1 113.95(16) . . ?
Si3 Si4 Si1 74.33(6) . . ?
N3 Si4 Si5 135.04(16) . . ?
Si3 Si4 Si5 92.18(7) . . ?
Si1 Si4 Si5 89.61(6) . . ?
N5 Si5 N4 110.0(2) . . ?
N5 Si5 Si6 115.15(16) . . ?
N4 Si5 Si6 118.93(15) . . ?
N5 Si5 Si4 115.59(16) . . ?
N4 Si5 Si4 117.46(16) . . ?
Si6 Si5 Si4 76.34(6) . . ?
N6 Si6 Si1 123.67(16) . . ?
N6 Si6 Si5 131.23(16) . . ?
Si1 Si6 Si5 91.05(7) . . ?
N6 Si6 Si3 129.55(16) . . ?
Si1 Si6 Si3 73.55(6) . . ?
Si5 Si6 Si3 89.83(6) . . ?
N1 Si7 C9 114.2(3) . . ?
N1 Si7 C8 107.8(3) . . ?
C9 Si7 C8 108.0(4) . . ?
N1 Si7 C7 107.8(2) . . ?
C9 Si7 C7 107.5(3) . . ?
C8 Si7 C7 111.7(3) . . ?
N2 Si8 C16 112.0(2) . . ?
N2 Si8 C18 108.2(2) . . ?
C16 Si8 C18 110.1(3) . . ?
N2 Si8 C17 107.3(2) . . ?
C16 Si8 C17 111.3(3) . . ?
C18 Si8 C17 107.6(3) . . ?
N3 Si9 C25 111.0(2) . . ?
N3 Si9 C27 108.5(2) . . ?
C25 Si9 C27 108.6(3) . . ?
N3 Si9 C26 111.8(2) . . ?
C25 Si9 C26 108.6(3) . . ?
C27 Si9 C26 108.2(3) . . ?
N4 Si10 C36 111.0(2) . . ?
N4 Si10 C35 113.2(3) . . ?
C36 Si10 C35 110.8(3) . . ?
N4 Si10 C34 108.8(2) . . ?
C36 Si10 C34 107.7(3) . . ?
C35 Si10 C34 105.0(3) . . ?
N5 Si11 C43 110.6(3) . . ?
N5 Si11 C44 110.6(2) . . ?
C43 Si11 C44 106.6(3) . . ?
N5 Si11 C45 109.6(2) . . ?
C43 Si11 C45 108.1(3) . . ?
C44 Si11 C45 111.4(3) . . ?
N6 Si12 C52 111.6(2) . . ?
N6 Si12 C54 111.3(2) . . ?
C52 Si12 C54 110.4(3) . . ?
N6 Si12 C53 109.6(2) . . ?
C52 Si12 C53 107.7(3) . . ?
C54 Si12 C53 106.0(3) . . ?
C1 N1 Si2 116.5(3) . . ?
C1 N1 Si7 116.1(3) . . ?
Si2 N1 Si7 125.8(3) . . ?
C10 N2 Si3 121.4(3) . . ?
C10 N2 Si8 116.2(3) . . ?
Si3 N2 Si8 122.1(2) . . ?
C19 N3 Si4 115.6(3) . . ?
C19 N3 Si9 111.9(3) . . ?
Si4 N3 Si9 132.5(3) . . ?
C28 N4 Si5 113.6(3) . . ?
C28 N4 Si10 110.2(3) . . ?
Si5 N4 Si10 135.7(3) . . ?
C37 N5 Si5 114.7(3) . . ?
C37 N5 Si11 112.1(3) . . ?
Si5 N5 Si11 132.8(3) . . ?
C46 N6 Si6 119.9(3) . . ?
C46 N6 Si12 108.0(3) . . ?
Si6 N6 Si12 130.9(3) . . ?
C2 C1 C6 118.6(5) . . ?
C2 C1 N1 121.3(5) . . ?
C6 C1 N1 120.2(5) . . ?
C1 C2 C3 120.1(5) . . ?
C4 C3 C2 120.9(6) . . ?
C3 C4 C5 119.2(5) . . ?
C4 C5 C6 120.4(5) . . ?
C5 C6 C1 120.8(5) . . ?
C15 C10 C11 118.2(5) . . ?
C15 C10 N2 121.3(5) . . ?
C11 C10 N2 120.4(5) . . ?
C12 C11 C10 120.7(5) . . ?
C13 C12 C11 120.1(5) . . ?
C14 C13 C12 120.1(5) . . ?
C13 C14 C15 120.1(5) . . ?
C10 C15 C14 120.9(5) . . ?
C20 C19 C24 119.6(6) . . ?
C20 C19 N3 119.3(5) . . ?
C24 C19 N3 121.0(5) . . ?
C19 C20 C21 119.5(7) . . ?
C22 C21 C20 120.5(7) . . ?
C23 C22 C21 120.0(6) . . ?
C22 C23 C24 120.4(7) . . ?
C19 C24 C23 120.0(7) . . ?
C29 C28 C33 119.3(5) . . ?
C29 C28 N4 119.5(5) . . ?
C33 C28 N4 121.1(5) . . ?
C28 C29 C30 120.9(5) . . ?
C31 C30 C29 120.0(6) . . ?
C32 C31 C30 119.1(5) . . ?
C31 C32 C33 121.4(6) . . ?
C28 C33 C32 119.2(5) . . ?
C38 C37 C42 119.0(5) . . ?
C38 C37 N5 120.8(5) . . ?
C42 C37 N5 120.2(5) . . ?
C39 C38 C37 120.7(5) . . ?
C40 C39 C38 120.3(6) . . ?
C41 C40 C39 119.3(6) . . ?
C40 C41 C42 121.4(5) . . ?
C41 C42 C37 119.4(5) . . ?
C51 C46 C47 118.6(5) . . ?
C51 C46 N6 120.4(5) . . ?
C47 C46 N6 120.7(5) . . ?
C48 C47 C46 119.9(5) . . ?
C49 C48 C47 120.9(5) . . ?
C48 C49 C50 119.4(5) . . ?
C51 C50 C49 119.8(6) . . ?
C50 C51 C46 121.4(5) . . ?
C60 C55 C56 120.5(11) . . ?
C57 C56 C55 118.8(10) . . ?
C56 C57 C58 120.9(8) . . ?
C57 C58 C59 119.7(11) . . ?
C60 C59 C58 119.9(10) . . ?
C59 C60 C55 120.1(9) . . ?

loop_
_geom_bond_atom_site_label_1
_geom_bond_atom_site_label_2
_geom_bond_distance
_geom_bond_site_symmetry_2
_geom_bond_publ_flag
I1 Si1 2.4418(14) . ?
I2 Si2 2.5122(14) . ?
Si1 Si6 2.3232(19) . ?
Si1 Si2 2.343(2) . ?
Si1 Si4 2.3811(18) . ?
Si2 N1 1.723(5) . ?
Si2 Si3 2.3475(18) . ?
Si3 N2 1.738(4) . ?
Si3 Si4 2.3591(19) . ?
Si3 Si6 2.4570(19) . ?
Si4 N3 1.749(4) . ?
Si4 Si5 2.3924(19) . ?
Si5 N5 1.738(4) . ?
Si5 N4 1.759(4) . ?
Si5 Si6 2.3905(18) . ?
Si6 N6 1.733(4) . ?
Si7 N1 1.770(5) . ?
Si7 C9 1.851(8) . ?
Si7 C8 1.852(7) . ?
Si7 C7 1.857(6) . ?
Si8 N2 1.761(4) . ?
Si8 C16 1.853(6) . ?
Si8 C18 1.854(6) . ?
Si8 C17 1.860(6) . ?
Si9 N3 1.762(4) . ?
Si9 C25 1.850(6) . ?
Si9 C27 1.857(6) . ?
Si9 C26 1.865(6) . ?
Si10 N4 1.760(4) . ?
Si10 C36 1.857(5) . ?
Si10 C35 1.859(6) . ?
Si10 C34 1.869(6) . ?
Si11 N5 1.752(4) . ?
Si11 C43 1.846(6) . ?
Si11 C44 1.857(6) . ?
Si11 C45 1.863(6) . ?
Si12 N6 1.772(4) . ?
Si12 C52 1.845(5) . ?
Si12 C54 1.854(5) . ?
Si12 C53 1.857(6) . ?
N1 C1 1.441(7) . ?
N2 C10 1.429(6) . ?
N3 C19 1.451(6) . ?
N4 C28 1.449(6) . ?
N5 C37 1.446(7) . ?
N6 C46 1.444(6) . ?
C1 C2 1.386(8) . ?
C1 C6 1.387(7) . ?
C2 C3 1.387(8) . ?
C3 C4 1.375(8) . ?
C4 C5 1.375(8) . ?
C5 C6 1.384(7) . ?
C10 C15 1.385(7) . ?
C10 C11 1.394(7) . ?
C11 C12 1.392(8) . ?
C12 C13 1.373(8) . ?
C13 C14 1.372(8) . ?
C14 C15 1.393(7) . ?
C19 C20 1.375(9) . ?
C19 C24 1.382(9) . ?
C20 C21 1.398(9) . ?
C21 C22 1.371(12) . ?
C22 C23 1.354(12) . ?
C23 C24 1.394(9) . ?
C28 C29 1.381(8) . ?
C28 C33 1.390(7) . ?
C29 C30 1.392(8) . ?
C30 C31 1.380(9) . ?
C31 C32 1.380(9) . ?
C32 C33 1.392(8) . ?
C37 C38 1.385(8) . ?
C37 C42 1.397(7) . ?
C38 C39 1.377(8) . ?
C39 C40 1.376(9) . ?
C40 C41 1.375(9) . ?
C41 C42 1.376(8) . ?
C46 C51 1.378(7) . ?
C46 C47 1.397(7) . ?
C47 C48 1.377(8) . ?
C48 C49 1.370(9) . ?
C49 C50 1.386(9) . ?
C50 C51 1.370(8) . ?
C55 C60 1.374(16) . ?
C55 C56 1.382(13) . ?
C56 C57 1.357(13) . ?
C57 C58 1.365(13) . ?
C58 C59 1.388(12) . ?
C59 C60 1.342(16) . ?
